data_2300710
loop_
_publ_author_name
'Wang, Zhiqiang'
'Xu, Jinjiang'
'Zhao, Zhi'
'Zhang, Zhenqi'
'Tong, Yi'

_publ_section_title
;
 A novel energetic cocrystal of DATNBI/TNT with low sensitivity and an
 unexpected polymorphic transition
;
_journal_coeditor_code JO5082SUP1
_journal_issue 5
_journal_name_full 'Journal of Applied Crystallography'
_journal_paper_doi 10.1107/S160057672300729X
_journal_volume 56
_journal_year 2023
_chemical_formula_moiety '2(C7 H5 N3 O6), C6 H4 N10 O8'
_chemical_formula_sum 'C20 H14 N16 O20'
_chemical_formula_weight 798.47
_space_group_crystal_system triclinic
_space_group_IT_number 2
_space_group_name_Hall '-P 1'
_space_group_name_H-M_alt 'P -1'
_atom_sites_solution_hydrogens mixed
_atom_sites_solution_primary dual
_audit_creation_date 2021-07-03
_audit_creation_method
;
Olex2 1.2
(compiled 2018.05.29 svn.r3508 for OlexSys, GUI svn.r5506)
;
_cell_angle_alpha 84.728(4)
_cell_angle_beta 84.780(4)
_cell_angle_gamma 86.014(4)
_cell_formula_units_Z 1
_cell_length_a 4.9325(12)
_cell_length_b 6.8773(16)
_cell_length_c 22.462(5)
_cell_measurement_reflns_used 957
_cell_measurement_temperature 296(2)
_cell_measurement_theta_max 22.79
_cell_measurement_theta_min 2.74
_cell_volume 754.2(3)
_computing_cell_refinement 'SAINT v8.34A (Bruker, 2013)'
_computing_data_reduction 'SAINT v8.34A (Bruker, 2013)'
_computing_molecular_graphics 'Olex2 (Dolomanov et al., 2009)'
_computing_publication_material 'Olex2 (Dolomanov et al., 2009)'
_computing_structure_refinement 'ShelXL (Sheldrick, 2015)'
_computing_structure_solution 'ShelXT (Sheldrick, 2015)'
_diffrn_ambient_temperature 296.15
_diffrn_measured_fraction_theta_full 0.976
_diffrn_measured_fraction_theta_max 0.976
_diffrn_measurement_device_type 'CCD area detector'
_diffrn_measurement_method 'phi and omega scans'
_diffrn_radiation_monochromator graphite
_diffrn_radiation_type MoK\a
_diffrn_radiation_wavelength 0.71073
_diffrn_reflns_av_R_equivalents 0.0271
_diffrn_reflns_av_unetI/netI 0.0732
_diffrn_reflns_Laue_measured_fraction_full 0.976
_diffrn_reflns_Laue_measured_fraction_max 0.976
_diffrn_reflns_limit_h_max 5
_diffrn_reflns_limit_h_min -5
_diffrn_reflns_limit_k_max 8
_diffrn_reflns_limit_k_min -7
_diffrn_reflns_limit_l_max 26
_diffrn_reflns_limit_l_min -25
_diffrn_reflns_number 3708
_diffrn_reflns_point_group_measured_fraction_full 0.976
_diffrn_reflns_point_group_measured_fraction_max 0.976
_diffrn_reflns_theta_full 25.008
_diffrn_reflns_theta_max 25.008
_diffrn_reflns_theta_min 0.914
_exptl_absorpt_coefficient_mu 0.159
_exptl_absorpt_correction_T_max 0.7456
_exptl_absorpt_correction_T_min 0.6159
_exptl_absorpt_correction_type none
_exptl_absorpt_process_details
;
SADABS-2014/5 (Bruker,2014/5) was used for absorption correction.
wR2(int) was 0.0634 before and 0.0355 after correction.
The Ratio of minimum to maximum transmission is 0.8260.
The \l/2 correction factor is 0.00150.
;
_exptl_crystal_density_diffrn 1.758
_exptl_crystal_description block
_exptl_crystal_F_000 406
_exptl_crystal_size_max 0.08
_exptl_crystal_size_mid 0.07
_exptl_crystal_size_min 0.05
_refine_diff_density_max 0.421
_refine_diff_density_min -0.550
_refine_diff_density_rms 0.120
_refine_ls_extinction_method none
_refine_ls_goodness_of_fit_ref 0.950
_refine_ls_hydrogen_treatment constr
_refine_ls_matrix_type full
_refine_ls_number_parameters 255
_refine_ls_number_reflns 2584
_refine_ls_number_restraints 0
_refine_ls_restrained_S_all 0.950
_refine_ls_R_factor_all 0.1291
_refine_ls_R_factor_gt 0.0782
_refine_ls_shift/su_max 0.000
_refine_ls_shift/su_mean 0.000
_refine_ls_structure_factor_coef Fsqd
_refine_ls_weighting_details 'w=1/[\s^2^(Fo^2^)+(0.2000P)^2^] where P=(Fo^2^+2Fc^2^)/3'
_refine_ls_weighting_scheme calc
_refine_ls_wR_factor_gt 0.2205
_refine_ls_wR_factor_ref 0.2874
_reflns_Friedel_coverage 0.000
_reflns_number_gt 1421
_reflns_number_total 2584
_reflns_threshold_expression 'I > 2\s(I)'
_cod_data_source_file jo5082sup1.cif
_cod_data_source_block I
_cod_original_cell_volume 754.1(3)
_cod_database_code 2300710
_shelx_shelxl_version_number 2014/7
_shelx_space_group_comment
;
The symmetry employed for this shelxl refinement is uniquely defined
by the following loop, which should always be used as a source of
symmetry information in preference to the above space-group names.
They are only intended as comments.
;
_shelx_estimated_absorpt_t_max 0.992
_shelx_estimated_absorpt_t_min 0.987
_olex2_refinement_description
;
1. Fixed Uiso
 At 1.2 times of:
  All C(H) groups, All N(H,H) groups
 At 1.5 times of:
  All C(H,H,H) groups
2.a Rotating group:
 N8(H8A,H8B)
2.b Aromatic/amide H refined with riding coordinates:
 C2(H2), C6(H6)
2.c Idealised Me refined as rotating group:
 C7(H7B,H7C,H7A)
;
_olex2_submission_special_instructions 'No special instructions were received'

loop_
_space_group_symop_operation_xyz
'x, y, z'
'-x, -y, -z'

loop_
_atom_site_label
_atom_site_type_symbol
_atom_site_fract_x
_atom_site_fract_y
_atom_site_fract_z
_atom_site_U_iso_or_equiv
_atom_site_adp_type
_atom_site_occupancy
_atom_site_site_symmetry_order
_atom_site_calc_flag
_atom_site_refinement_flags_posn
_atom_site_refinement_flags_adp
_atom_site_refinement_flags_occupancy
_atom_site_disorder_assembly
_atom_site_disorder_group
O1 O 0.4867(12) 0.3804(8) 0.7184(2) 0.0880(16) Uani 1 1 d . . . . .
O2 O 0.8664(10) 0.2163(7) 0.70182(19) 0.0767(14) Uani 1 1 d . . . . .
O3 O 1.0615(10) -0.3814(7) 0.8234(2) 0.0757(13) Uani 1 1 d . . . . .
O4 O 0.7044(11) -0.5283(7) 0.8573(3) 0.0976(18) Uani 1 1 d . . . . .
O5 O -0.0737(9) -0.0016(8) 0.93521(19) 0.0743(14) Uani 1 1 d . . . . .
O6 O 0.1471(10) 0.2561(7) 0.9400(2) 0.0785(15) Uani 1 1 d . . . . .
N1 N 0.6507(11) 0.2451(8) 0.7302(2) 0.0583(13) Uani 1 1 d . . . . .
N2 N 0.8186(11) -0.3812(7) 0.8398(2) 0.0548(13) Uani 1 1 d . . . . .
N3 N 0.1171(9) 0.1013(8) 0.92007(19) 0.0516(12) Uani 1 1 d . . . . .
C1 C 0.5806(11) 0.1098(8) 0.7824(2) 0.0442(13) Uani 1 1 d . . . . .
C2 C 0.7260(11) -0.0683(8) 0.7878(2) 0.0450(13) Uani 1 1 d . . . . .
H2 H 0.8649 -0.1024 0.7591 0.054 Uiso 1 1 calc R . . . .
C3 C 0.6575(11) -0.1944(7) 0.8376(2) 0.0457(13) Uani 1 1 d . . . . .
C4 C 0.4605(11) -0.1510(8) 0.8839(2) 0.0444(13) Uani 1 1 d . . . . .
C5 C 0.3250(10) 0.0327(7) 0.8743(2) 0.0395(12) Uani 1 1 d . . . . .
C6 C 0.3765(11) 0.1629(8) 0.8248(2) 0.0443(13) Uani 1 1 d . . . . .
H6 H 0.2769 0.2824 0.8202 0.053 Uiso 1 1 calc R . . . .
C7 C 0.4122(14) -0.2809(9) 0.9409(3) 0.0645(17) Uani 1 1 d . . . . .
H7B H 0.3574 -0.2019 0.9735 0.097 Uiso 1 1 calc GR . . . .
H7C H 0.5772 -0.3572 0.9490 0.097 Uiso 1 1 calc GR . . . .
H7A H 0.2710 -0.3667 0.9365 0.097 Uiso 1 1 calc GR . . . .
O7 O -0.0013(9) 0.6714(7) 0.67500(18) 0.0662(13) Uani 1 1 d . . . . .
O8 O 0.3340(9) 0.8331(7) 0.69490(19) 0.0715(14) Uani 1 1 d . . . . .
O9 O 0.5305(9) 1.1062(6) 0.6074(2) 0.0714(13) Uani 1 1 d . . . . .
O10 O 0.9196(9) 1.0006(6) 0.5666(2) 0.0652(12) Uani 1 1 d . . . . .
N4 N 0.6441(9) 0.7203(6) 0.52182(18) 0.0438(11) Uani 1 1 d . . . . .
N5 N 0.6822(10) 0.9839(7) 0.58313(19) 0.0483(11) Uani 1 1 d . . . . .
N6 N 0.2219(10) 0.7383(7) 0.66226(19) 0.0487(12) Uani 1 1 d . . . . .
N7 N 0.3104(8) 0.5550(6) 0.57257(17) 0.0385(10) Uani 1 1 d . . . . .
N8 N 0.0949(8) 0.4306(7) 0.58389(19) 0.0471(12) Uani 1 1 d . . . . .
H8A H 0.1411 0.3212 0.5683 0.057 Uiso 1 1 d GR . . . .
H8B H 0.0572 0.4061 0.6222 0.057 Uiso 1 1 d GR . . . .
C8 C 0.3609(10) 0.7059(7) 0.6053(2) 0.0405(12) Uani 1 1 d . . . . .
C9 C 0.5637(10) 0.8037(7) 0.5724(2) 0.0386(12) Uani 1 1 d . . . . .
C10 C 0.4885(10) 0.5670(8) 0.5228(2) 0.0415(12) Uani 1 1 d . . . . .

loop_
_atom_site_aniso_label
_atom_site_aniso_U_11
_atom_site_aniso_U_22
_atom_site_aniso_U_33
_atom_site_aniso_U_23
_atom_site_aniso_U_13
_atom_site_aniso_U_12
O1 0.104(4) 0.081(3) 0.068(3) 0.017(3) 0.013(3) 0.015(3)
O2 0.072(3) 0.094(4) 0.058(3) 0.005(2) 0.023(2) -0.010(3)
O3 0.065(3) 0.070(3) 0.088(3) -0.011(2) 0.002(2) 0.016(2)
O4 0.084(4) 0.047(3) 0.164(6) -0.007(3) -0.018(4) -0.008(3)
O5 0.049(2) 0.114(4) 0.062(3) -0.021(2) 0.013(2) -0.029(3)
O6 0.091(3) 0.068(3) 0.074(3) -0.029(2) 0.027(3) -0.008(3)
N1 0.065(3) 0.063(3) 0.043(3) 0.000(2) 0.011(2) -0.003(3)
N2 0.054(3) 0.045(3) 0.067(3) -0.009(2) -0.010(3) 0.000(2)
N3 0.043(3) 0.075(3) 0.036(2) -0.010(2) 0.008(2) -0.006(2)
C1 0.046(3) 0.053(3) 0.034(3) -0.005(2) 0.001(2) -0.007(2)
C2 0.046(3) 0.050(3) 0.040(3) -0.014(2) 0.001(2) -0.003(2)
C3 0.048(3) 0.040(3) 0.051(3) -0.011(2) -0.008(2) -0.002(2)
C4 0.043(3) 0.054(3) 0.038(3) -0.007(2) -0.002(2) -0.015(2)
C5 0.034(3) 0.044(3) 0.041(3) -0.008(2) 0.004(2) -0.006(2)
C6 0.043(3) 0.045(3) 0.044(3) -0.007(2) 0.003(2) -0.003(2)
C7 0.077(4) 0.057(4) 0.058(4) 0.015(3) -0.007(3) -0.018(3)
O7 0.059(3) 0.084(3) 0.056(2) -0.021(2) 0.023(2) -0.019(2)
O8 0.069(3) 0.100(4) 0.051(2) -0.034(2) 0.000(2) -0.009(3)
O9 0.069(3) 0.058(3) 0.092(3) -0.032(2) -0.014(2) 0.006(2)
O10 0.055(3) 0.068(3) 0.074(3) -0.014(2) 0.008(2) -0.020(2)
N4 0.043(2) 0.049(3) 0.040(2) -0.0079(19) 0.0047(19) -0.009(2)
N5 0.055(3) 0.047(3) 0.043(2) -0.005(2) -0.005(2) -0.003(2)
N6 0.048(3) 0.063(3) 0.035(2) -0.013(2) 0.005(2) 0.004(2)
N7 0.037(2) 0.042(2) 0.035(2) -0.0023(17) 0.0062(17) -0.0032(18)
N8 0.043(3) 0.052(3) 0.045(3) -0.010(2) 0.014(2) -0.011(2)
C8 0.039(3) 0.049(3) 0.034(3) -0.014(2) 0.002(2) 0.002(2)
C9 0.040(3) 0.035(3) 0.041(3) -0.008(2) 0.001(2) -0.003(2)
C10 0.038(3) 0.049(3) 0.037(3) -0.006(2) 0.005(2) -0.005(2)

loop_
_atom_type_symbol
_atom_type_description
_atom_type_scat_dispersion_real
_atom_type_scat_dispersion_imag
_atom_type_scat_source
C C 0.0033 0.0016 'International Tables Vol C Tables 4.2.6.8 and 6.1.1.4'
H H 0.0000 0.0000 'International Tables Vol C Tables 4.2.6.8 and 6.1.1.4'
N N 0.0061 0.0033 'International Tables Vol C Tables 4.2.6.8 and 6.1.1.4'
O O 0.0106 0.0060 'International Tables Vol C Tables 4.2.6.8 and 6.1.1.4'

loop_
_geom_angle_atom_site_label_1
_geom_angle_atom_site_label_2
_geom_angle_atom_site_label_3
_geom_angle
_geom_angle_site_symmetry_1
_geom_angle_site_symmetry_3
_geom_angle_publ_flag
O1 N1 C1 117.6(5) . . ?
O2 N1 O1 124.3(5) . . ?
O2 N1 C1 118.2(6) . . ?
O3 N2 C3 118.4(5) . . ?
O4 N2 O3 123.1(5) . . ?
O4 N2 C3 118.4(5) . . ?
O5 N3 C5 117.5(5) . . ?
O6 N3 O5 124.8(5) . . ?
O6 N3 C5 117.8(4) . . ?
C2 C1 N1 118.1(5) . . ?
C6 C1 N1 119.9(5) . . ?
C6 C1 C2 121.9(5) . . ?
C1 C2 H2 121.3 . . ?
C1 C2 C3 117.4(5) . . ?
C3 C2 H2 121.3 . . ?
C2 C3 N2 114.2(5) . . ?
C2 C3 C4 124.8(5) . . ?
C4 C3 N2 121.0(5) . . ?
C3 C4 C5 113.4(5) . . ?
C3 C4 C7 123.8(6) . . ?
C5 C4 C7 122.7(5) . . ?
C4 C5 N3 119.6(5) . . ?
C6 C5 N3 115.5(5) . . ?
C6 C5 C4 124.8(5) . . ?
C1 C6 C5 117.6(5) . . ?
C1 C6 H6 121.2 . . ?
C5 C6 H6 121.2 . . ?
C4 C7 H7B 109.5 . . ?
C4 C7 H7C 109.5 . . ?
C4 C7 H7A 109.5 . . ?
H7B C7 H7C 109.5 . . ?
H7B C7 H7A 109.5 . . ?
H7C C7 H7A 109.5 . . ?
C9 N4 C10 105.0(4) . . ?
O9 N5 C9 116.8(5) . . ?
O10 N5 O9 125.8(5) . . ?
O10 N5 C9 117.4(5) . . ?
O7 N6 C8 118.4(4) . . ?
O8 N6 O7 124.4(4) . . ?
O8 N6 C8 117.2(4) . . ?
C8 N7 N8 126.9(4) . . ?
C10 N7 N8 126.4(4) . . ?
C10 N7 C8 106.2(4) . . ?
N7 N8 H8A 109.4 . . ?
N7 N8 H8B 110.5 . . ?
H8A N8 H8B 108.6 . . ?
N7 C8 N6 123.3(4) . . ?
C9 C8 N6 130.8(4) . . ?
C9 C8 N7 105.8(4) . . ?
N4 C9 N5 118.8(4) . . ?
N4 C9 C8 111.5(4) . . ?
C8 C9 N5 129.5(4) . . ?
N4 C10 N7 111.4(4) . . ?
N4 C10 C10 123.9(5) . 2_666 ?
N7 C10 C10 124.7(5) . 2_666 ?

loop_
_geom_bond_atom_site_label_1
_geom_bond_atom_site_label_2
_geom_bond_distance
_geom_bond_site_symmetry_2
_geom_bond_publ_flag
O1 N1 1.216(7) . ?
O2 N1 1.204(6) . ?
O3 N2 1.221(6) . ?
O4 N2 1.208(6) . ?
O5 N3 1.221(5) . ?
O6 N3 1.216(6) . ?
N1 C1 1.460(7) . ?
N2 C3 1.462(7) . ?
N3 C5 1.471(6) . ?
C1 C2 1.377(8) . ?
C1 C6 1.376(7) . ?
C2 H2 0.9300 . ?
C2 C3 1.382(8) . ?
C3 C4 1.396(7) . ?
C4 C5 1.396(8) . ?
C4 C7 1.502(8) . ?
C5 C6 1.378(7) . ?
C6 H6 0.9300 . ?
C7 H7B 0.9600 . ?
C7 H7C 0.9600 . ?
C7 H7A 0.9600 . ?
O7 N6 1.222(6) . ?
O8 N6 1.216(6) . ?
O9 N5 1.220(6) . ?
O10 N5 1.206(6) . ?
N4 C9 1.334(6) . ?
N4 C10 1.344(6) . ?
N5 C9 1.456(6) . ?
N6 C8 1.425(6) . ?
N7 N8 1.401(5) . ?
N7 C8 1.374(6) . ?
N7 C10 1.358(6) . ?
N8 H8A 0.8664 . ?
N8 H8B 0.8666 . ?
C8 C9 1.366(6) . ?
C10 C10 1.431(10) 2_666 ?

_cod_database_fobs_code 2300710
